data_4348203
loop_
_publ_author_name
'Nath, Jayanta Kumar'
'Baruah, Jubaraj B.'

_publ_section_title
;
 Twisted conformations in complexes of
 N-(3-imidazol-1-yl-propyl)-1,8-naphthalimide and fluorescence properties
;
_journal_issue 4
_journal_name_full 'Inorg. Chem. Front.'
_journal_page_first 342
_journal_paper_doi 10.1039/C4QI00028E
_journal_volume 1
_journal_year 2014
_chemical_formula_sum 'C36 H30 Cd Cl2 N6 O4'
_chemical_formula_weight 793.96
_space_group_IT_number 15
_space_group_name_Hall '-C 2yc'
_space_group_name_H-M_alt 'C 1 2/c 1'
_symmetry_cell_setting monoclinic
_symmetry_space_group_name_H-M 'C 1 2/c 1'
_atom_sites_solution_hydrogens geom
_atom_sites_solution_primary direct
_atom_sites_solution_secondary difmap
_audit_creation_method SHELXL-97
_cell_angle_alpha 90.00
_cell_angle_beta 105.630(4)
_cell_angle_gamma 90.00
_cell_formula_units_Z 4
_cell_length_a 14.6314(6)
_cell_length_b 11.9993(4)
_cell_length_c 19.7572(8)
_cell_measurement_reflns_used 3470
_cell_measurement_temperature 296(2)
_cell_measurement_theta_max 28.67
_cell_measurement_theta_min 2.88
_cell_volume 3340.4(2)
_computing_structure_refinement 'SHELXL-97 (Sheldrick, 1997)'
_computing_structure_solution 'SHELXS-97 (Sheldrick, 1990)'
_diffrn_ambient_temperature 296(2)
_diffrn_measured_fraction_theta_full 0.998
_diffrn_measured_fraction_theta_max 0.998
_diffrn_radiation_monochromator graphite
_diffrn_radiation_source 'fine-focus sealed tube'
_diffrn_radiation_type MoK\a
_diffrn_radiation_wavelength 0.71073
_diffrn_reflns_av_R_equivalents 0.0331
_diffrn_reflns_av_sigmaI/netI 0.0456
_diffrn_reflns_limit_h_max 17
_diffrn_reflns_limit_h_min -17
_diffrn_reflns_limit_k_max 10
_diffrn_reflns_limit_k_min -14
_diffrn_reflns_limit_l_max 23
_diffrn_reflns_limit_l_min -23
_diffrn_reflns_number 6499
_diffrn_reflns_theta_full 25.25
_diffrn_reflns_theta_max 25.25
_diffrn_reflns_theta_min 2.89
_exptl_absorpt_coefficient_mu 0.864
_exptl_absorpt_correction_type none
_exptl_crystal_colour white
_exptl_crystal_density_diffrn 1.579
_exptl_crystal_density_method 'not measured'
_exptl_crystal_description block
_exptl_crystal_F_000 1608
_exptl_crystal_size_max 0.31
_exptl_crystal_size_mid 0.24
_exptl_crystal_size_min 0.18
_refine_diff_density_max 0.471
_refine_diff_density_min -0.444
_refine_diff_density_rms 0.062
_refine_ls_extinction_method none
_refine_ls_goodness_of_fit_ref 1.043
_refine_ls_hydrogen_treatment mixed
_refine_ls_matrix_type full
_refine_ls_number_parameters 266
_refine_ls_number_reflns 3032
_refine_ls_number_restraints 0
_refine_ls_restrained_S_all 1.043
_refine_ls_R_factor_all 0.0427
_refine_ls_R_factor_gt 0.0351
_refine_ls_shift/su_max 0.001
_refine_ls_shift/su_mean 0.000
_refine_ls_structure_factor_coef Fsqd
_refine_ls_weighting_details 'calc w=1/[\s^2^(Fo^2^)+(0.0374P)^2^+0.6851P] where P=(Fo^2^+2Fc^2^)/3'
_refine_ls_weighting_scheme calc
_refine_ls_wR_factor_gt 0.0793
_refine_ls_wR_factor_ref 0.0835
_reflns_number_gt 2638
_reflns_number_total 3032
_reflns_threshold_expression >2sigma(I)
_cod_data_source_file c4qi00028e3.cif
_cod_data_source_block Complex2
_cod_depositor_comments
;
The following automatic conversions were performed:

data item '_symmetry_cell_setting' value 'Monoclinic' was changed to
'monoclinic' in accordance with the
/home/saulius/struct/COD-crude-data/automatic-downloads/DataCite-retrospective/RSC/depositions/lib/dictionaries/cif_core.dic
dictionary named 'cif_core.dic' version 2.4.2 last updated on
2011-04-26.

Automatic conversion script
Id: cif_fix_values 6909 2019-04-08 15:41:33Z antanas 
;
_cod_original_sg_symbol_H-M C2/c
_cod_database_code 4348203

loop_
_symmetry_equiv_pos_as_xyz
'x, y, z'
'-x, y, -z+1/2'
'x+1/2, y+1/2, z'
'-x+1/2, y+1/2, -z+1/2'
'-x, -y, -z'
'x, -y, z-1/2'
'-x+1/2, -y+1/2, -z'
'x+1/2, -y+1/2, z-1/2'

loop_
_atom_site_label
_atom_site_type_symbol
_atom_site_fract_x
_atom_site_fract_y
_atom_site_fract_z
_atom_site_U_iso_or_equiv
_atom_site_adp_type
_atom_site_occupancy
_atom_site_symmetry_multiplicity
_atom_site_calc_flag
_atom_site_refinement_flags
C1 C 0.4283(2) 0.4655(2) 0.37390(16) 0.0318(6) Uani 1 1 d .
C2 C 0.3993(2) 0.3625(3) 0.28203(17) 0.0405(7) Uani 1 1 d .
C3 C 0.3598(2) 0.3120(3) 0.32808(17) 0.0424(8) Uani 1 1 d .
C4 C 0.3476(2) 0.3596(3) 0.45077(19) 0.0403(7) Uani 1 1 d .
C5 C 0.3675(2) 0.2430(2) 0.47993(17) 0.0410(7) Uani 1 1 d .
H5A H 0.3415 0.1907 0.4422 0.049 Uiso 1 1 calc R
H5B H 0.3333 0.2325 0.5152 0.049 Uiso 1 1 calc R
C6 C 0.4706(2) 0.2128(3) 0.51251(16) 0.0394(7) Uani 1 1 d .
H6A H 0.4974 0.2667 0.5491 0.047 Uiso 1 1 calc R
H6B H 0.4728 0.1405 0.5349 0.047 Uiso 1 1 calc R
C7 C 0.5226(2) 0.1143(2) 0.42080(16) 0.0351(7) Uani 1 1 d .
C8 C 0.5913(2) 0.1024(2) 0.37843(15) 0.0315(6) Uani 1 1 d .
C9 C 0.5889(2) 0.0089(3) 0.33780(19) 0.0466(8) Uani 1 1 d .
C10 C 0.6527(3) -0.0027(3) 0.2968(2) 0.0552(10) Uani 1 1 d .
C11 C 0.7181(2) 0.0768(3) 0.29694(19) 0.0488(9) Uani 1 1 d .
C12 C 0.7245(2) 0.1737(3) 0.33870(16) 0.0390(7) Uani 1 1 d .
C13 C 0.7908(2) 0.2586(3) 0.34062(19) 0.0480(9) Uani 1 1 d .
C14 C 0.7926(2) 0.3516(3) 0.3803(2) 0.0509(9) Uani 1 1 d .
C15 C 0.7269(2) 0.3652(3) 0.41997(18) 0.0430(8) Uani 1 1 d .
C16 C 0.66145(19) 0.2833(2) 0.42072(15) 0.0324(6) Uani 1 1 d .
C17 C 0.65903(18) 0.1862(2) 0.37946(14) 0.0309(6) Uani 1 1 d .
C18 C 0.5953(2) 0.2954(2) 0.46479(15) 0.0336(7) Uani 1 1 d .
Cd1 Cd 0.5000 0.58474(2) 0.2500 0.03742(13) Uani 1 2 d S
Cl1 Cl 0.62272(9) 0.68833(10) 0.33189(6) 0.0895(4) Uani 1 1 d .
H1 H 0.4450(19) 0.524(2) 0.4050(14) 0.034(8) Uiso 1 1 d .
H2 H 0.400(2) 0.341(2) 0.2326(18) 0.050(9) Uiso 1 1 d .
H3 H 0.326(2) 0.247(3) 0.3258(16) 0.052(10) Uiso 1 1 d .
H9 H 0.547(2) -0.047(3) 0.3374(16) 0.044(9) Uiso 1 1 d .
H10 H 0.650(3) -0.064(3) 0.271(2) 0.078(13) Uiso 1 1 d .
H11 H 0.758(2) 0.064(3) 0.2704(18) 0.052(10) Uiso 1 1 d .
H13 H 0.833(2) 0.254(2) 0.3178(16) 0.045(9) Uiso 1 1 d .
H14 H 0.835(3) 0.405(3) 0.379(2) 0.072(12) Uiso 1 1 d .
H15 H 0.725(2) 0.430(2) 0.4465(15) 0.037(8) Uiso 1 1 d .
H4A H 0.283(2) 0.371(3) 0.4358(17) 0.049(9) Uiso 1 1 d .
H4B H 0.378(2) 0.412(2) 0.4868(17) 0.043(9) Uiso 1 1 d .
N1 N 0.44225(16) 0.45911(19) 0.31086(12) 0.0323(5) Uani 1 1 d .
N2 N 0.37939(16) 0.37767(19) 0.38693(12) 0.0323(5) Uani 1 1 d .
N3 N 0.53175(16) 0.20867(18) 0.46384(12) 0.0331(5) Uani 1 1 d .
O1 O 0.46128(16) 0.04671(17) 0.42030(13) 0.0513(6) Uani 1 1 d .
O2 O 0.59524(16) 0.37678(17) 0.50140(12) 0.0476(6) Uani 1 1 d .

loop_
_atom_site_aniso_label
_atom_site_aniso_U_11
_atom_site_aniso_U_22
_atom_site_aniso_U_33
_atom_site_aniso_U_23
_atom_site_aniso_U_13
_atom_site_aniso_U_12
C1 0.0353(16) 0.0290(14) 0.0326(17) 0.0003(14) 0.0120(13) -0.0015(13)
C2 0.0427(17) 0.0451(18) 0.0353(18) -0.0096(15) 0.0131(14) -0.0126(15)
C3 0.0454(18) 0.0404(17) 0.043(2) -0.0048(15) 0.0137(15) -0.0127(16)
C4 0.0412(18) 0.0424(18) 0.045(2) 0.0050(16) 0.0255(16) 0.0039(16)
C5 0.0389(16) 0.0440(17) 0.0473(19) 0.0078(15) 0.0243(14) -0.0019(14)
C6 0.0423(17) 0.0429(17) 0.0372(17) 0.0071(14) 0.0182(14) -0.0004(14)
C7 0.0361(16) 0.0267(14) 0.0415(18) 0.0018(13) 0.0091(13) -0.0032(13)
C8 0.0328(15) 0.0248(14) 0.0355(16) -0.0005(12) 0.0066(13) 0.0021(12)
C9 0.051(2) 0.0332(16) 0.055(2) -0.0057(16) 0.0116(17) -0.0007(16)
C10 0.061(2) 0.045(2) 0.060(2) -0.0122(19) 0.0168(19) 0.0137(19)
C11 0.0389(18) 0.058(2) 0.052(2) 0.0004(18) 0.0160(16) 0.0199(17)
C12 0.0317(15) 0.0454(17) 0.0396(18) 0.0071(15) 0.0091(14) 0.0111(14)
C13 0.0316(17) 0.064(2) 0.051(2) 0.0132(19) 0.0143(16) 0.0042(17)
C14 0.0348(18) 0.057(2) 0.059(2) 0.0156(19) 0.0103(17) -0.0122(17)
C15 0.0420(18) 0.0394(17) 0.0445(19) -0.0010(16) 0.0062(15) -0.0103(15)
C16 0.0294(14) 0.0323(15) 0.0331(16) 0.0040(13) 0.0042(12) -0.0026(12)
C17 0.0284(14) 0.0320(14) 0.0290(15) 0.0060(12) 0.0021(12) 0.0065(12)
C18 0.0362(16) 0.0282(14) 0.0341(16) 0.0010(13) 0.0055(13) -0.0015(13)
Cd1 0.0449(2) 0.03133(18) 0.0429(2) 0.000 0.02378(15) 0.000
Cl1 0.1008(9) 0.0963(8) 0.0820(8) -0.0429(7) 0.0429(7) -0.0590(7)
N1 0.0326(12) 0.0335(12) 0.0330(14) -0.0009(11) 0.0126(11) -0.0069(11)
N2 0.0349(13) 0.0320(12) 0.0326(13) 0.0020(11) 0.0137(11) -0.0003(11)
N3 0.0337(12) 0.0307(12) 0.0368(14) -0.0014(11) 0.0128(11) -0.0037(11)
O1 0.0536(14) 0.0368(11) 0.0679(17) -0.0043(11) 0.0238(12) -0.0166(11)
O2 0.0595(14) 0.0362(11) 0.0499(14) -0.0131(11) 0.0195(12) -0.0086(11)

loop_
_atom_type_symbol
_atom_type_description
_atom_type_scat_dispersion_real
_atom_type_scat_dispersion_imag
_atom_type_scat_source
C C 0.0033 0.0016 'International Tables Vol C Tables 4.2.6.8 and 6.1.1.4'
H H 0.0000 0.0000 'International Tables Vol C Tables 4.2.6.8 and 6.1.1.4'
N N 0.0061 0.0033 'International Tables Vol C Tables 4.2.6.8 and 6.1.1.4'
O O 0.0106 0.0060 'International Tables Vol C Tables 4.2.6.8 and 6.1.1.4'
Cd Cd -0.8075 1.2024 'International Tables Vol C Tables 4.2.6.8 and 6.1.1.4'
Cl Cl 0.1484 0.1585 'International Tables Vol C Tables 4.2.6.8 and 6.1.1.4'

loop_
_geom_angle_atom_site_label_1
_geom_angle_atom_site_label_2
_geom_angle_atom_site_label_3
_geom_angle
_geom_angle_site_symmetry_1
_geom_angle_site_symmetry_3
N1 C1 N2 111.3(3) . .
C3 C2 N1 109.4(3) . .
C2 C3 N2 106.6(3) . .
N2 C4 C5 112.9(2) . .
C4 C5 C6 116.7(3) . .
N3 C6 C5 116.0(2) . .
O1 C7 N3 119.8(3) . .
O1 C7 C8 123.2(3) . .
N3 C7 C8 117.0(2) . .
C9 C8 C17 119.9(3) . .
C9 C8 C7 119.7(3) . .
C17 C8 C7 120.4(2) . .
C8 C9 C10 120.2(3) . .
C11 C10 C9 120.8(3) . .
C10 C11 C12 121.2(3) . .
C13 C12 C11 123.4(3) . .
C13 C12 C17 118.5(3) . .
C11 C12 C17 118.1(3) . .
C14 C13 C12 121.3(3) . .
C13 C14 C15 120.4(3) . .
C16 C15 C14 120.5(3) . .
C15 C16 C17 119.4(3) . .
C15 C16 C18 120.4(3) . .
C17 C16 C18 120.2(2) . .
C8 C17 C12 119.8(3) . .
C8 C17 C16 120.3(3) . .
C12 C17 C16 119.9(3) . .
O2 C18 N3 120.1(3) . .
O2 C18 C16 122.5(3) . .
N3 C18 C16 117.4(2) . .
N1 Cd1 N1 95.01(12) 2_655 .
N1 Cd1 Cl1 112.83(7) 2_655 .
N1 Cd1 Cl1 107.94(7) . .
N1 Cd1 Cl1 107.94(7) 2_655 2_655
N1 Cd1 Cl1 112.83(7) . 2_655
Cl1 Cd1 Cl1 117.98(7) . 2_655
C1 N1 C2 105.8(2) . .
C1 N1 Cd1 130.39(19) . .
C2 N1 Cd1 123.11(19) . .
C1 N2 C3 106.9(3) . .
C1 N2 C4 126.1(3) . .
C3 N2 C4 126.9(3) . .
C18 N3 C7 124.5(2) . .
C18 N3 C6 119.0(2) . .
C7 N3 C6 116.5(2) . .

loop_
_geom_bond_atom_site_label_1
_geom_bond_atom_site_label_2
_geom_bond_distance
_geom_bond_site_symmetry_2
C1 N1 1.318(3) .
C1 N2 1.337(4) .
C2 C3 1.346(4) .
C2 N1 1.368(4) .
C3 N2 1.369(4) .
C4 N2 1.473(4) .
C4 C5 1.512(4) .
C5 C6 1.517(4) .
C6 N3 1.480(3) .
C7 O1 1.208(3) .
C7 N3 1.401(4) .
C7 C8 1.478(4) .
C8 C9 1.375(4) .
C8 C17 1.408(4) .
C9 C10 1.398(5) .
C10 C11 1.351(5) .
C11 C12 1.414(5) .
C12 C13 1.401(4) .
C12 C17 1.415(4) .
C13 C14 1.360(5) .
C14 C15 1.404(5) .
C15 C16 1.375(4) .
C16 C17 1.417(4) .
C16 C18 1.473(4) .
C18 O2 1.215(3) .
C18 N3 1.392(3) .
Cd1 N1 2.232(2) 2_655
Cd1 N1 2.232(2) .
Cd1 Cl1 2.4128(10) .
Cd1 Cl1 2.4128(10) 2_655
